data_1509039
loop_
_publ_author_name
'Kuz'ma, Yu.B.'
'Bilas, N.R.'
'Stel'makhovich, B.M.'
'Zhak, O.V.'

_publ_section_title
;
 The Gd - Ag - Al system
;
_journal_name_full 'Journal of Alloys Compd.'
_journal_page_first 243
_journal_page_last 248
_journal_volume 363
_journal_year 2004
_chemical_formula_sum 'Ag0.8 Al1.2 Gd'
_chemical_name_systematic 'Gadolinium silver aluminium (1/0.8/1.2)'
_space_group_IT_number 74
_symmetry_space_group_name_Hall '-I 2b 2'
_symmetry_space_group_name_H-M 'I m m a'
_cell_angle_alpha 90
_cell_angle_beta 90
_cell_angle_gamma 90
_cell_formula_units_Z 4
_cell_length_a 4.5899
_cell_length_b 7.2479
_cell_length_c 7.889
_cell_volume 262.444
_citation_journal_id_ASTM JALCEU
_cod_data_source_file silver0-1_168.cif
_cod_data_source_block Ag0.8Al1.2Gd1
_cod_original_cell_volume 262.4444
_cod_original_formula_sum 'Ag0.8 Al1.2 Gd1'
_cod_database_code 1509039

loop_
_symmetry_equiv_pos_as_xyz
x,y,z
-x,-y+1/2,z
x,-y,-z
-x,y+1/2,-z
-x,-y,-z
x,y-1/2,-z
-x,y,z
x,-y-1/2,z
x+1/2,y+1/2,z+1/2
-x+1/2,-y+1,z+1/2
x+1/2,-y+1/2,-z+1/2
-x+1/2,y+1,-z+1/2
-x+1/2,-y+1/2,-z+1/2
x+1/2,y,-z+1/2
-x+1/2,y+1/2,z+1/2
x+1/2,-y,z+1/2

loop_
_atom_site_label
_atom_site_type_symbol
_atom_site_fract_x
_atom_site_fract_y
_atom_site_fract_z
_atom_site_occupancy
Gd1 Gd 0 0.25 0.534 1
Ag1 Ag 0 0.4583 0.161 0.4
Al1 Al 0 0.4583 0.161 0.6
